data_7226778
loop_
_publ_author_name
'Luo, Hai Qiang'
'Zhang, Pan'
'Yang, Yong Xi'
'Gong, Yun'
'Lin, Jianhua'

_publ_section_title
;
 Two Polymolybdate-Based Complexes and Their Graphene Composites with
 Visible-Light Photo-Responses
;
_journal_name_full 'RSC Adv.'
_journal_paper_doi 10.1039/C6RA19805H
_journal_year 2016
_chemical_formula_sum 'C18 H18 Mo4 N14 O13'
_chemical_formula_weight 1022.22
_chemical_name_systematic
; 
 ? 
;
_space_group_IT_number 2
_symmetry_cell_setting triclinic
_symmetry_space_group_name_Hall '-P 1'
_symmetry_space_group_name_H-M 'P -1'
_atom_sites_solution_hydrogens geom
_atom_sites_solution_primary direct
_atom_sites_solution_secondary difmap
_audit_creation_method SHELXL-97
_audit_update_record
;
2014-11-01 deposited with the CCDC.
2016-10-10 downloaded from the CCDC.
;
_cell_angle_alpha 107.73(2)
_cell_angle_beta 91.705(14)
_cell_angle_gamma 101.866(17)
_cell_formula_units_Z 2
_cell_length_a 7.9900(12)
_cell_length_b 12.086(3)
_cell_length_c 16.780(3)
_cell_measurement_reflns_used 590
_cell_measurement_temperature 293(2)
_cell_measurement_theta_max 60.2390
_cell_measurement_theta_min 3.9520
_cell_volume 1503.0(6)
_computing_cell_refinement 'CrysAlisPro, Oxford Diffraction Ltd.'
_computing_data_collection 'CrysAlisPro, Oxford Diffraction Ltd.'
_computing_data_reduction 'CrysAlisPro, Oxford Diffraction Ltd.'
_computing_molecular_graphics 'SHELXTL (Sheldrick, 1997)'
_computing_publication_material 'SHELXTL (Sheldrick, 1997)'
_computing_structure_refinement 'SHELXL97 (Sheldrick, 2008)'
_computing_structure_solution 'SHELXS97 (Sheldrick, 2008)'
_diffrn_ambient_temperature 293(2)
_diffrn_measured_fraction_theta_full 0.998
_diffrn_measured_fraction_theta_max 0.998
_diffrn_measurement_device_type 'Oxford XCalibur Eos'
_diffrn_measurement_method '\w scans'
_diffrn_radiation_monochromator graphite
_diffrn_radiation_source 'fine-focus sealed tube'
_diffrn_radiation_type CuK\a
_diffrn_radiation_wavelength 1.54178
_diffrn_reflns_av_R_equivalents 0.0388
_diffrn_reflns_av_unetI/netI 0.1003
_diffrn_reflns_limit_h_max 4
_diffrn_reflns_limit_h_min -4
_diffrn_reflns_limit_k_max 6
_diffrn_reflns_limit_k_min -6
_diffrn_reflns_limit_l_max 7
_diffrn_reflns_limit_l_min -9
_diffrn_reflns_number 1022
_diffrn_reflns_theta_full 24.99
_diffrn_reflns_theta_max 24.99
_diffrn_reflns_theta_min 2.78
_exptl_absorpt_coefficient_mu 14.158
_exptl_absorpt_correction_T_max 1.00000
_exptl_absorpt_correction_T_min 0.09310
_exptl_absorpt_correction_type multi-scan
_exptl_absorpt_process_details 'SADABS (Sheldrick, 1996)'
_exptl_crystal_colour yellow
_exptl_crystal_density_diffrn 2.259
_exptl_crystal_density_method 'not measured'
_exptl_crystal_description block
_exptl_crystal_F_000 992
_exptl_crystal_size_max 0.28
_exptl_crystal_size_mid 0.22
_exptl_crystal_size_min 0.16
_refine_diff_density_max 0.507
_refine_diff_density_min -0.457
_refine_diff_density_rms 0.126
_refine_ls_extinction_method none
_refine_ls_goodness_of_fit_ref 1.116
_refine_ls_hydrogen_treatment none
_refine_ls_matrix_type full
_refine_ls_number_parameters 346
_refine_ls_number_reflns 524
_refine_ls_number_restraints 0
_refine_ls_restrained_S_all 1.116
_refine_ls_R_factor_all 0.0864
_refine_ls_R_factor_gt 0.0749
_refine_ls_shift/su_max 0.001
_refine_ls_shift/su_mean 0.000
_refine_ls_structure_factor_coef Fsqd
_refine_ls_weighting_details 'calc w=1/[\s^2^(Fo^2^)+(0.3000P)^2^+0.0000P] where P=(Fo^2^+2Fc^2^)/3'
_refine_ls_weighting_scheme calc
_refine_ls_wR_factor_gt 0.2345
_refine_ls_wR_factor_ref 0.2607
_reflns_number_gt 382
_reflns_number_total 524
_reflns_threshold_expression >2sigma(I)
_cod_data_source_file c6ra19805h2.cif
_cod_data_source_block 140123b
_cod_depositor_comments
;
The following automatic conversions were performed:

'_symmetry_cell_setting' value 'Triclinic' changed to 'triclinic'
according to
/usr/data/users/saulius/crontab/automatic-downloads/rss-feeds/RSC/lib/dictionaries/cif_core.dic
dictionary named 'cif_core.dic' version 2.4.2 from 2011-04-26.

Automatic conversion script
Id: cif_fix_values 4268 2015-11-12 08:31:59Z antanas 
;
_cod_original_cell_volume 1503.0(5)
_cod_original_sg_symbol_H-M P-1
_cod_database_code 7226778

loop_
_symmetry_equiv_pos_as_xyz
'x, y, z'
'-x, -y, -z'

loop_
_atom_site_label
_atom_site_type_symbol
_atom_site_fract_x
_atom_site_fract_y
_atom_site_fract_z
_atom_site_U_iso_or_equiv
_atom_site_adp_type
_atom_site_occupancy
_atom_site_symmetry_multiplicity
_atom_site_calc_flag
_atom_site_refinement_flags
Mo1 Mo 0.534(4) 0.750(3) 0.447(2) 0.057(15) Uani 1 1 d .
Mo2 Mo 0.908(4) 0.674(3) 0.4235(17) 0.059(14) Uani 1 1 d .
Mo3 Mo 0.264(3) 0.650(4) 0.5716(17) 0.061(14) Uani 1 1 d .
Mo4 Mo 0.670(3) 0.591(3) 0.5709(18) 0.057(15) Uani 1 1 d .
C1 C 0.65(3) 0.45(2) 1.19(2) 0.07(5) Uani 1 1 d .
H1 H 0.7222 0.5096 1.2312 0.086 Uiso 1 1 calc R
N2 N 0.53(4) 0.36(3) 1.206(18) 0.08(10) Uani 1 1 d .
N5 N 0.52(4) 0.33(3) 0.91(3) 0.07(9) Uani 1 1 d .
N4 N 0.44(3) 0.25(3) 0.840(19) 0.06(10) Uani 1 1 d .
H4 H 0.4503 0.2545 0.7901 0.075 Uiso 1 1 calc R
N6 N 0.33(3) 0.18(3) 0.95(2) 0.08(7) Uani 1 1 d .
H6A H 0.2751 0.1369 0.9733 0.093 Uiso 1 1 calc R
C7 C 0.10(3) -0.01(2) 0.64(2) 0.07(5) Uani 1 1 d .
H7 H 0.0976 0.0011 0.5892 0.086 Uiso 1 1 calc R
N8 N 1.11(5) 0.43(3) 1.221(18) 0.07(13) Uani 1 1 d .
C10 C 1.24(4) 0.52(3) 1.20(3) 0.07(5) Uani 1 1 d .
H10 H 1.3205 0.5744 1.2446 0.086 Uiso 1 1 calc R
N13 N 1.11(3) 0.39(3) 0.93(3) 0.07(12) Uani 1 1 d .
N12 N 1.02(4) 0.32(3) 0.85(2) 0.07(10) Uani 1 1 d .
H12 H 1.0424 0.3241 0.8051 0.080 Uiso 1 1 calc R
N11 N 0.91(4) 0.25(3) 0.96(3) 0.06(6) Uani 1 1 d .
H11 H 0.8363 0.2133 0.9831 0.071 Uiso 1 1 calc R
C17 C 0.67(3) 0.04(2) 0.656(18) 0.06(6) Uani 1 1 d .
H17 H 0.6693 0.0437 0.6007 0.077 Uiso 1 1 calc R
O1 O 0.744(17) 0.725(14) 0.537(8) 0.05(5) Uani 1 1 d .
O2 O 0.43(2) 0.58(2) 0.471(10) 0.06(4) Uani 1 1 d .
O3 O 0.68(2) 0.672(9) 0.374(7) 0.05(4) Uani 1 1 d .
O4 O 0.42(2) 0.789(14) 0.556(9) 0.05(4) Uani 1 1 d .
O5 O 0.362(19) 0.728(8) 0.378(8) 0.05(5) Uani 1 1 d .
O6 O 0.623(13) 0.895(17) 0.468(6) 0.05(6) Uani 1 1 d .
O7 O 0.779(15) 0.52(2) 0.454(9) 0.05(5) Uani 1 1 d .
O8 O 1.08(3) 0.665(7) 0.503(11) 0.06(5) Uani 1 1 d .
O9 O 1.006(13) 0.826(14) 0.446(6) 0.05(5) Uani 1 1 d .
O10 O 0.969(12) 0.589(12) 0.334(10) 0.07(6) Uani 1 1 d .
O11 O 0.511(18) 0.641(7) 0.645(8) 0.05(5) Uani 1 1 d .
O12 O 0.220(12) 0.702(9) 0.673(9) 0.05(5) Uani 1 1 d .
O13 O 0.84(2) 0.592(8) 0.640(10) 0.06(6) Uani 1 1 d .
N3 N 0.45(3) 0.28(2) 1.13(3) 0.06(8) Uani 1 1 d .
C2 C 0.52(5) 0.32(4) 1.06(3) 0.07(5) Uani 1 1 d .
N1 N 0.63(2) 0.44(2) 1.10(3) 0.07(8) Uani 1 1 d .
H1A H 0.6831 0.4876 1.0798 0.080 Uiso 1 1 calc R
C3 C 0.45(6) 0.29(5) 0.98(3) 0.07(5) Uani 1 1 d .
C4 C 0.33(5) 0.16(3) 0.86(3) 0.07(5) Uani 1 1 d .
C6 C 0.21(4) 0.08(3) 0.710(17) 0.07(5) Uani 1 1 d .
H6 H 0.2789 0.1413 0.7012 0.086 Uiso 1 1 calc R
C5 C 0.21(4) 0.06(3) 0.79(3) 0.07(5) Uani 1 1 d .
C9 C 0.10(3) -0.03(2) 0.80(2) 0.07(5) Uani 1 1 d .
H9 H 0.1033 -0.0405 0.8569 0.086 Uiso 1 1 calc R
C8 C 0.00(3) -0.11(2) 0.737(15) 0.07(5) Uani 1 1 d .
H8 H -0.0756 -0.1800 0.7456 0.086 Uiso 1 1 calc R
N7 N -0.006(19) -0.104(17) 0.659(13) 0.06(7) Uani 1 1 d .
H7A H -0.0733 -0.1580 0.6184 0.071 Uiso 1 1 calc R
N10 N 1.22(4) 0.50(2) 1.12(3) 0.07(8) Uani 1 1 d .
H10A H 1.2886 0.5411 1.0889 0.081 Uiso 1 1 calc R
C11 C 1.08(7) 0.41(5) 1.09(3) 0.07(5) Uani 1 1 d .
N9 N 1.02(3) 0.36(2) 1.15(3) 0.07(8) Uani 1 1 d .
C12 C 1.06(7) 0.34(5) 0.99(3) 0.06(6) Uani 1 1 d .
C13 C 0.90(6) 0.23(4) 0.87(3) 0.06(6) Uani 1 1 d .
C18 C 0.78(4) 0.13(3) 0.721(17) 0.06(6) Uani 1 1 d .
H18 H 0.8448 0.1899 0.7067 0.077 Uiso 1 1 calc R
C14 C 0.79(3) 0.14(3) 0.80(3) 0.06(6) Uani 1 1 d .
C15 C 0.69(2) 0.041(17) 0.82(2) 0.06(6) Uani 1 1 d .
H15 H 0.6922 0.0406 0.8797 0.077 Uiso 1 1 calc R
C16 C 0.58(3) -0.05(2) 0.763(13) 0.06(6) Uani 1 1 d .
H16 H 0.5077 -0.1134 0.7760 0.077 Uiso 1 1 calc R
N14 N 0.574(18) -0.049(16) 0.682(15) 0.06(7) Uani 1 1 d .
H14 H 0.5071 -0.1073 0.6439 0.075 Uiso 1 1 calc R

loop_
_atom_site_aniso_label
_atom_site_aniso_U_11
_atom_site_aniso_U_22
_atom_site_aniso_U_33
_atom_site_aniso_U_23
_atom_site_aniso_U_13
_atom_site_aniso_U_12
Mo1 0.05(3) 0.06(5) 0.05(4) 0.01(3) 0.00(3) 0.01(3)
Mo2 0.04(3) 0.07(5) 0.06(4) 0.01(3) 0.00(4) 0.01(3)
Mo3 0.04(4) 0.06(5) 0.06(4) 0.00(3) 0.01(3) 0.01(3)
Mo4 0.05(4) 0.06(5) 0.06(5) 0.01(3) 0.01(4) 0.01(3)
C1 0.07(15) 0.09(19) 0.1(3) 0.03(12) 0.00(10) 0.02(15)
N2 0.1(2) 0.1(3) 0.1(4) 0.0(2) 0.0(2) 0.0(2)
N5 0.1(2) 0.1(3) 0.0(3) 0.0(2) 0.0(2) 0.0(2)
N4 0.1(2) 0.1(3) 0.0(3) -0.01(17) -0.01(17) 0.0(2)
N6 0.09(16) 0.1(2) 0.1(3) 0.05(17) 0.04(14) 0.03(16)
C7 0.07(15) 0.09(19) 0.1(3) 0.03(12) 0.00(10) 0.02(15)
N8 0.0(2) 0.1(3) 0.1(4) 0.0(2) 0.0(2) 0.01(19)
C10 0.07(15) 0.09(19) 0.1(3) 0.03(12) 0.00(10) 0.02(15)
N13 0.1(2) 0.1(3) 0.0(3) 0.0(3) 0.0(2) 0.0(2)
N12 0.1(2) 0.1(3) 0.0(3) 0.01(19) 0.01(18) 0.0(2)
N11 0.1(2) 0.06(16) 0.1(3) 0.01(19) 0.00(18) 0.01(16)
C17 0.08(15) 0.1(2) 0.0(3) 0.01(15) -0.01(13) 0.03(15)
O1 0.05(13) 0.05(14) 0.06(14) 0.01(11) 0.01(14) 0.01(11)
O2 0.05(14) 0.1(2) 0.06(14) 0.01(14) 0.01(13) 0.01(16)
O3 0.04(13) 0.06(12) 0.05(13) 0.01(9) 0.01(13) 0.02(9)
O4 0.05(12) 0.06(15) 0.06(19) 0.03(16) 0.01(12) 0.01(13)
O5 0.05(10) 0.05(11) 0.05(10) 0.02(8) 0.00(9) 0.02(9)
O6 0.05(11) 0.04(12) 0.05(11) 0.02(9) 0.01(8) 0.01(10)
O7 0.04(15) 0.1(2) 0.05(15) 0.02(18) 0.00(10) 0.01(17)
O8 0.06(16) 0.05(12) 0.07(14) 0.01(10) 0.00(14) 0.01(10)
O9 0.05(11) 0.04(13) 0.04(10) 0.01(10) 0.01(8) 0.00(10)
O10 0.06(12) 0.07(13) 0.07(12) 0.01(11) 0.00(10) 0.01(9)
O11 0.04(13) 0.05(11) 0.06(19) 0.01(9) 0.01(13) 0.01(9)
O12 0.05(11) 0.06(11) 0.03(10) 0.01(9) 0.01(10) 0.01(8)
O13 0.06(13) 0.06(12) 0.05(14) 0.02(9) 0.00(11) 0.01(9)
N3 0.1(2) 0.1(2) 0.0(4) 0.01(18) 0.01(17) 0.0(2)
C2 0.07(15) 0.09(19) 0.1(3) 0.03(12) 0.00(10) 0.02(15)
N1 0.05(14) 0.06(19) 0.1(2) 0.0(2) 0.03(18) 0.01(15)
C3 0.07(15) 0.09(19) 0.1(3) 0.03(12) 0.00(10) 0.02(15)
C4 0.07(15) 0.09(19) 0.1(3) 0.03(12) 0.00(10) 0.02(15)
C6 0.07(15) 0.09(19) 0.1(3) 0.03(12) 0.00(10) 0.02(15)
C5 0.07(15) 0.09(19) 0.1(3) 0.03(12) 0.00(10) 0.02(15)
C9 0.07(15) 0.09(19) 0.1(3) 0.03(12) 0.00(10) 0.02(15)
C8 0.07(15) 0.09(19) 0.1(3) 0.03(12) 0.00(10) 0.02(15)
N7 0.06(12) 0.08(13) 0.04(11) 0.01(14) 0.00(12) 0.02(11)
N10 0.07(17) 0.08(17) 0.1(3) 0.04(18) 0.0(2) 0.02(15)
C11 0.07(15) 0.09(19) 0.1(3) 0.03(12) 0.00(10) 0.02(15)
N9 0.1(2) 0.1(2) 0.1(3) 0.0(2) 0.0(2) 0.02(19)
C12 0.08(15) 0.1(2) 0.0(3) 0.01(15) -0.01(13) 0.03(15)
C13 0.08(15) 0.1(2) 0.0(3) 0.01(15) -0.01(13) 0.03(15)
C18 0.08(15) 0.1(2) 0.0(3) 0.01(15) -0.01(13) 0.03(15)
C14 0.08(15) 0.1(2) 0.0(3) 0.01(15) -0.01(13) 0.03(15)
C15 0.08(15) 0.1(2) 0.0(3) 0.01(15) -0.01(13) 0.03(15)
C16 0.08(15) 0.1(2) 0.0(3) 0.01(15) -0.01(13) 0.03(15)
N14 0.06(12) 0.07(16) 0.06(15) 0.02(19) 0.01(15) 0.01(13)

loop_
_atom_type_symbol
_atom_type_description
_atom_type_scat_dispersion_real
_atom_type_scat_dispersion_imag
_atom_type_scat_source
C C 0.0181 0.0091 'International Tables Vol C Tables 4.2.6.8 and 6.1.1.4'
H H 0.0000 0.0000 'International Tables Vol C Tables 4.2.6.8 and 6.1.1.4'
N N 0.0311 0.0180 'International Tables Vol C Tables 4.2.6.8 and 6.1.1.4'
O O 0.0492 0.0322 'International Tables Vol C Tables 4.2.6.8 and 6.1.1.4'
Mo Mo -0.0483 2.7339 'International Tables Vol C Tables 4.2.6.8 and 6.1.1.4'

loop_
_geom_angle_atom_site_label_1
_geom_angle_atom_site_label_2
_geom_angle_atom_site_label_3
_geom_angle
_geom_angle_site_symmetry_1
_geom_angle_site_symmetry_3
O6 Mo1 O5 102(5) . .
O6 Mo1 O3 104(4) . .
O5 Mo1 O3 100(6) . .
O6 Mo1 O4 90(8) . .
O5 Mo1 O4 100(5) . .
O3 Mo1 O4 153(4) . .
O6 Mo1 O2 159(7) . .
O5 Mo1 O2 92(5) . .
O3 Mo1 O2 89(5) . .
O4 Mo1 O2 73(6) . .
O6 Mo1 O1 93(6) . .
O5 Mo1 O1 165(6) . .
O3 Mo1 O1 76(5) . .
O4 Mo1 O1 80(4) . .
O2 Mo1 O1 73(5) . .
O10 Mo2 O9 112(6) . .
O10 Mo2 O8 99(5) . .
O9 Mo2 O8 88(4) . .
O10 Mo2 O3 96(6) . .
O9 Mo2 O3 100(4) . .
O8 Mo2 O3 160(4) . .
O10 Mo2 O7 92(7) . .
O9 Mo2 O7 155(6) . .
O8 Mo2 O7 80(4) . .
O3 Mo2 O7 85(4) . .
O10 Mo2 O1 158(6) . .
O9 Mo2 O1 89(6) . .
O8 Mo2 O1 87(4) . .
O3 Mo2 O1 74(5) . .
O7 Mo2 O1 68(6) . .
O12 Mo3 O8 107(5) . 1_455
O12 Mo3 O7 105(6) . 2_666
O8 Mo3 O7 101(4) 1_455 2_666
O12 Mo3 O4 103(7) . .
O8 Mo3 O4 93(4) 1_455 .
O7 Mo3 O4 143(6) 2_666 .
O12 Mo3 O2 154(4) . .
O8 Mo3 O2 99(5) 1_455 .
O7 Mo3 O2 73(9) 2_666 .
O4 Mo3 O2 71(8) . .
O12 Mo3 O11 78(5) . .
O8 Mo3 O11 173(5) 1_455 .
O7 Mo3 O11 82(3) 2_666 .
O4 Mo3 O11 81(4) . .
O2 Mo3 O11 76(6) . .
O13 Mo4 O11 102(5) . .
O13 Mo4 O1 105(5) . .
O11 Mo4 O1 101(5) . .
O13 Mo4 O2 99(5) . 2_666
O11 Mo4 O2 100(5) . 2_666
O1 Mo4 O2 144(6) . 2_666
O13 Mo4 O7 97(4) . .
O11 Mo4 O7 160(4) . .
O1 Mo4 O7 77(8) . .
O2 Mo4 O7 73(8) 2_666 .
O13 Mo4 O2 178(6) . .
O11 Mo4 O2 79(5) . .
O1 Mo4 O2 76(7) . .
O2 Mo4 O2 79(8) 2_666 .
O7 Mo4 O2 81(4) . .
N2 C1 N1 111(10) . .
N2 C1 H1 124.4 . .
N1 C1 H1 124.4 . .
C3 N5 N4 106(10) . .
N5 N4 C4 107(10) . .
N5 N4 H4 126.4 . .
C4 N4 H4 126.4 . .
C4 N6 C3 101(10) . .
C4 N6 H6A 129.4 . .
C3 N6 H6A 129.4 . .
C6 C7 N7 117(10) . .
C6 C7 H7 121.6 . .
N7 C7 H7 121.6 . .
N8 C10 N10 109(10) . .
N8 C10 H10 125.4 . .
N10 C10 H10 125.4 . .
C12 N13 N12 110(10) . .
N13 N12 C13 105(10) . .
N13 N12 H12 127.6 . .
C13 N12 H12 127.5 . .
C13 N11 H11 126.9 . .
C12 N11 H11 126.8 . .
C18 C17 N14 112(10) . .
C18 C17 H17 124.0 . .
N14 C17 H17 124.0 . .
Mo4 O1 Mo1 112(6) . .
Mo4 O1 Mo2 108(6) . .
Mo1 O1 Mo2 89(6) . .
Mo4 O2 Mo1 151(8) 2_666 .
Mo4 O2 Mo3 102(9) 2_666 .
Mo1 O2 Mo3 98(8) . .
Mo4 O2 Mo4 101(8) 2_666 .
Mo1 O2 Mo4 98(8) . .
Mo3 O2 Mo4 94(6) . .
Mo1 O3 Mo2 117(6) . .
Mo3 O4 Mo1 113(7) . .
Mo3 O7 Mo2 147(9) 2_666 .
Mo3 O7 Mo4 108(9) 2_666 .
Mo2 O7 Mo4 105(10) . .
Mo3 O8 Mo2 175(5) 1_655 .
Mo4 O11 Mo3 111(6) . .
C2 N3 N2 110(10) . .
N3 C2 N1 107(10) . .
N3 C2 C3 128(10) . .
N1 C2 C3 117(10) . .
C1 N1 C2 104(10) . .
C1 N1 H1A 128.0 . .
C2 N1 H1A 128.0 . .
N5 C3 N6 113(10) . .
N5 C3 C2 128(10) . .
C5 C6 H6 119.3 . .
C7 C6 H6 119.3 . .
C6 C5 C9 121(10) . .
C8 C9 H9 121.2 . .
C5 C9 H9 121.2 . .
N7 C8 C9 122(10) . .
N7 C8 H8 119.0 . .
C9 C8 H8 119.0 . .
C8 N7 C7 121(10) . .
C8 N7 H7A 119.4 . .
C7 N7 H7A 119.4 . .
C11 N10 H10A 128.6 . .
C10 N10 H10A 128.6 . .
N10 C11 N9 113(10) . .
N10 C11 C12 118(10) . .
N9 C11 C12 124(10) . .
C11 N9 N8 104(10) . .
N13 C12 C11 127(10) . .
N11 C13 N12 111(10) . .
N11 C13 C14 132(10) . .
N12 C13 C14 117(10) . .
C14 C18 H18 114.9 . .
C17 C18 H18 114.9 . .
C18 C14 C15 114(10) . .
C18 C14 C13 131(10) . .
C15 C14 C13 115(10) . .
C16 C15 H15 119.8 . .
C14 C15 H15 119.8 . .
N14 C16 C15 119(10) . .
N14 C16 H16 120.7 . .
C15 C16 H16 120.7 . .
C16 N14 C17 125(10) . .
C16 N14 H14 117.7 . .
C17 N14 H14 117.7 . .

loop_
_geom_bond_atom_site_label_1
_geom_bond_atom_site_label_2
_geom_bond_distance
_geom_bond_site_symmetry_2
Mo1 O6 1.67(17) .
Mo1 O5 1.70(15) .
Mo1 O3 1.90(16) .
Mo1 O4 2.02(17) .
Mo1 O2 2.2(2) .
Mo1 O1 2.34(14) .
Mo2 O10 1.69(15) .
Mo2 O9 1.75(15) .
Mo2 O8 2.0(3) .
Mo2 O3 1.97(16) .
Mo2 O7 2.2(2) .
Mo2 O1 2.35(14) .
Mo3 O12 1.70(13) .
Mo3 O8 1.9(2) 1_455
Mo3 O7 1.9(2) 2_666
Mo3 O4 2.0(2) .
Mo3 O2 2.25(14) .
Mo3 O11 2.33(14) .
Mo4 O13 1.78(19) .
Mo4 O11 1.86(15) .
Mo4 O1 1.87(18) .
Mo4 O2 2.0(2) 2_666
Mo4 O7 2.18(16) .
Mo4 O2 2.47(15) .
C1 N2 1.4(3) .
C1 N1 1.4(3) .
C1 H1 0.9300 .
N2 N3 1.40(17) .
N5 C3 1.3(3) .
N5 N4 1.38(16) .
N4 C4 1.4(5) .
N4 H4 0.8600 .
N6 C4 1.4(4) .
N6 C3 1.4(3) .
N6 H6A 0.8600 .
C7 C6 1.4(2) .
C7 N7 1.4(2) .
C7 H7 0.9300 .
N8 C10 1.4(3) .
N8 N9 1.4(2) .
C10 N10 1.4(2) .
C10 H10 0.9300 .
N13 C12 1.4(3) .
N13 N12 1.39(19) .
N12 C13 1.4(5) .
N12 H12 0.8600 .
N11 C13 1.3(3) .
N11 C12 1.4(3) .
N11 H11 0.8600 .
C17 C18 1.4(2) .
C17 N14 1.4(2) .
C17 H17 0.9300 .
O2 Mo4 2.0(2) 2_666
O7 Mo3 1.9(2) 2_666
O8 Mo3 1.9(2) 1_655
N3 C2 1.4(4) .
C2 N1 1.4(4) .
C2 C3 1.5(5) .
N1 H1A 0.8600 .
C4 C5 1.5(3) .
C6 C5 1.4(4) .
C6 H6 0.9300 .
C5 C9 1.4(4) .
C9 C8 1.4(2) .
C9 H9 0.9300 .
C8 N7 1.36(18) .
C8 H8 0.9300 .
N7 H7A 0.8600 .
N10 C11 1.4(4) .
N10 H10A 0.8600 .
C11 N9 1.4(5) .
C11 C12 1.5(3) .
C13 C14 1.5(3) .
C18 C14 1.3(4) .
C18 H18 0.9300 .
C14 C15 1.4(4) .
C15 C16 1.39(19) .
C15 H15 0.9300 .
C16 N14 1.4(2) .
C16 H16 0.9300 .
N14 H14 0.8600 .
